data_1536587
loop_
_publ_author_name
'Khvatinskaya, D.Ya.'
'Loryan, V.E.'
'Em, V.T.'
'Smirnov, K.L.'

_publ_section_title
;
 Neutronographic study of beta'-sialon structure
;
_journal_name_full 'Izvestiya Akademii Nauk SSSR, Neorganicheskie Materialy'
_journal_page_first 2124
_journal_page_last 2126
_journal_volume 27
_journal_year 1991
_chemical_formula_sum 'Al N7 O Si5'
_chemical_name_systematic 'Si5 Al O N7'
_space_group_IT_number 173
_symmetry_space_group_name_Hall 'P 6c'
_symmetry_space_group_name_H-M 'P 63'
_cell_angle_alpha 90
_cell_angle_beta 90
_cell_angle_gamma 120
_cell_formula_units_Z 1
_cell_length_a 7.6072
_cell_length_b 7.6072
_cell_length_c 2.9274
_cell_volume 146.711
_citation_journal_id_ASTM IVNMAW
_cod_data_source_file Khvatinskaya_IVNMAW_1991_1196.cif
_cod_data_source_block Al1N7O1Si5
_cod_original_cell_volume 146.7109
_cod_original_formula_sum 'Al1 N7 O1 Si5'
_cod_database_code 1536587

loop_
_symmetry_equiv_pos_as_xyz
x,y,z
x-y,x,z+1/2
-y,x-y,z
-x,-y,z+1/2
-x+y,-x,z
y,-x+y,z+1/2

loop_
_atom_site_label
_atom_site_type_symbol
_atom_site_fract_x
_atom_site_fract_y
_atom_site_fract_z
_atom_site_occupancy
_atom_site_U_iso_or_equiv
N1 N-3 0.0288 0.3304 0.2638 0.9 0.0
N2 N-3 0.6667 0.3333 0.2395 0.8 0.0
Si1 Si+4 0.7666 0.1724 0.25 0.833 0.0
O1 O-2 0.0288 0.3304 0.2638 0.1 0.0
Al1 Al+3 0.7666 0.1724 0.25 0.165 0.0
O2 O-2 0.6667 0.3333 0.2395 0.2 0.0
